data_7235840
loop_
_publ_author_name
'Gao, Song'
'Fan, Rui Qing'
'Wang, Xin Ming'
'Qiang, Liang Sheng'
'Wei, Li Guo'
'Wang, Ping'
'Zhang, Hui Jie'
'Yang, Yu Lin'
'Wang, Yu Lei'

_publ_section_title
;
 An insight into the controllable synthesis of Cd(ii) complexes with a new
 multifunctional ligand and its application in dye-sensitized solar cells
 and luminescence properties
;
_journal_issue 11
_journal_name_full 'Journal of Materials Chemistry A'
_journal_page_first 6053
_journal_paper_doi 10.1039/C4TA06671E
_journal_volume 3
_journal_year 2015
_chemical_formula_sum 'C18 H14 Cd N4 O5'
_chemical_formula_weight 478.74
_space_group_IT_number 61
_space_group_name_Hall '-P 2ac 2ab'
_space_group_name_H-M_alt 'P b c a'
_symmetry_cell_setting orthorhombic
_symmetry_space_group_name_Hall '-P 2ac 2ab'
_symmetry_space_group_name_H-M 'P b c a'
_atom_sites_solution_hydrogens geom
_atom_sites_solution_primary direct
_atom_sites_solution_secondary difmap
_audit_creation_method SHELXL-97
_audit_update_record
;
2014-10-13 deposited with the CCDC.
2015-01-30 downloaded from the CCDC.
;
_cell_angle_alpha 90.00
_cell_angle_beta 90.00
_cell_angle_gamma 90.00
_cell_formula_units_Z 8
_cell_length_a 13.696(3)
_cell_length_b 12.414(3)
_cell_length_c 20.618(4)
_cell_measurement_reflns_used 31432
_cell_measurement_temperature 293(2)
_cell_measurement_theta_max 27.48
_cell_measurement_theta_min 3.28
_cell_volume 3505.5(13)
_computing_cell_refinement 'Bruker SMART'
_computing_data_collection 'Bruker SMART'
_computing_data_reduction 'Bruker SAINT'
_computing_molecular_graphics SHELXP-97
_computing_publication_material SHELXTL
_computing_structure_refinement 'SHELXL-97 (Sheldrick, 1997)'
_computing_structure_solution 'SHELXS-97 (Sheldrick, 1997)'
_diffrn_ambient_temperature 293(2)
_diffrn_measured_fraction_theta_full 0.998
_diffrn_measured_fraction_theta_max 0.995
_diffrn_measurement_device_type 'Bruker Smart APEX CCD area detector'
_diffrn_measurement_method 'phi and omega scans'
_diffrn_radiation_monochromator graphite
_diffrn_radiation_source 'fine-focus sealed tube'
_diffrn_radiation_type MoK\a
_diffrn_radiation_wavelength 0.71073
_diffrn_reflns_av_R_equivalents 0.0405
_diffrn_reflns_av_sigmaI/netI 0.0215
_diffrn_reflns_limit_h_max 17
_diffrn_reflns_limit_h_min -17
_diffrn_reflns_limit_k_max 16
_diffrn_reflns_limit_k_min -16
_diffrn_reflns_limit_l_max 25
_diffrn_reflns_limit_l_min -26
_diffrn_reflns_number 31432
_diffrn_reflns_theta_full 25.00
_diffrn_reflns_theta_max 27.48
_diffrn_reflns_theta_min 3.28
_diffrn_standards_decay_% 0
_diffrn_standards_interval_count 0
_diffrn_standards_interval_time 0
_diffrn_standards_number 0
_exptl_absorpt_coefficient_mu 1.286
_exptl_absorpt_correction_T_max 0.868
_exptl_absorpt_correction_T_min 0.831
_exptl_absorpt_correction_type multi-scan
_exptl_absorpt_process_details SADABS
_exptl_crystal_colour colorless
_exptl_crystal_density_diffrn 1.814
_exptl_crystal_density_method 'not measured'
_exptl_crystal_description block
_exptl_crystal_F_000 1904
_exptl_crystal_size_max 0.17
_exptl_crystal_size_mid 0.12
_exptl_crystal_size_min 0.11
_refine_diff_density_max 0.710
_refine_diff_density_min -0.621
_refine_diff_density_rms 0.092
_refine_ls_extinction_method none
_refine_ls_goodness_of_fit_ref 1.083
_refine_ls_hydrogen_treatment mixed
_refine_ls_matrix_type full
_refine_ls_number_parameters 253
_refine_ls_number_reflns 3989
_refine_ls_number_restraints 0
_refine_ls_restrained_S_all 1.083
_refine_ls_R_factor_all 0.0393
_refine_ls_R_factor_gt 0.0292
_refine_ls_shift/su_max 0.002
_refine_ls_shift/su_mean 0.000
_refine_ls_structure_factor_coef Fsqd
_refine_ls_weighting_details 'calc w=1/[\s^2^(Fo^2^)+(0.0342P)^2^+2.0698P] where P=(Fo^2^+2Fc^2^)/3'
_refine_ls_weighting_scheme calc
_refine_ls_wR_factor_gt 0.0670
_refine_ls_wR_factor_ref 0.0701
_reflns_number_gt 3209
_reflns_number_total 3989
_reflns_threshold_expression >2sigma(I)
_cod_data_source_file c4ta06671e2.cif
_cod_data_source_block 1
_cod_depositor_comments
;
The following automatic conversions were performed:

data item '_symmetry_cell_setting' value 'Orthorhombic' was changed
to 'orthorhombic' in accordance with the
/home/saulius/struct/COD-crude-data/automatic-downloads/DataCite-retrospective/RSC/depositions/lib/dictionaries/cif_core.dic
dictionary named 'cif_core.dic' version 2.4.2 last updated on
2011-04-26.

Automatic conversion script
Id: cif_fix_values 6909 2019-04-08 15:41:33Z antanas 
;
_cod_original_cell_volume 3505.7(12)
_cod_original_sg_symbol_H-M Pbca
_cod_database_code 7235840

loop_
_symmetry_equiv_pos_as_xyz
'x, y, z'
'-x+1/2, -y, z+1/2'
'-x, y+1/2, -z+1/2'
'x+1/2, -y+1/2, -z'
'-x, -y, -z'
'x-1/2, y, -z-1/2'
'x, -y-1/2, z-1/2'
'-x-1/2, y-1/2, z'

loop_
_atom_site_label
_atom_site_type_symbol
_atom_site_fract_x
_atom_site_fract_y
_atom_site_fract_z
_atom_site_U_iso_or_equiv
_atom_site_adp_type
_atom_site_occupancy
_atom_site_symmetry_multiplicity
_atom_site_calc_flag
_atom_site_refinement_flags
Cd1 Cd 1.040915(14) 0.068942(14) 0.224364(8) 0.02517(7) Uani 1 1 d .
O1 O 1.04280(18) 0.20286(17) 0.30119(9) 0.0469(6) Uani 1 1 d .
O2 O 1.06427(18) 0.04358(17) 0.34406(10) 0.0448(6) Uani 1 1 d .
O3 O 1.05961(15) -0.11999(16) 0.23215(9) 0.0369(5) Uani 1 1 d .
H3B H 1.1147 -0.1342 0.2492 0.055 Uiso 1 1 d R
H3C H 1.0143 -0.1456 0.2557 0.055 Uiso 1 1 d R
O4 O 1.01947(16) 0.07012(15) 0.11354(9) 0.0376(5) Uani 1 1 d .
O5 O 1.05620(19) 0.22753(17) 0.15537(9) 0.0493(6) Uani 1 1 d .
C1 C 1.0380(2) 0.3307(2) 0.60785(11) 0.0287(5) Uani 1 1 d .
C2 C 1.04040(19) 0.2813(2) 0.54080(11) 0.0253(5) Uani 1 1 d .
C3 C 1.0356(2) 0.3463(2) 0.48654(12) 0.0318(6) Uani 1 1 d .
H3 H 1.0294 0.4205 0.4915 0.038 Uiso 1 1 calc R
C4 C 1.0399(2) 0.3024(2) 0.42469(12) 0.0314(6) Uani 1 1 d .
H4 H 1.0370 0.3470 0.3885 0.038 Uiso 1 1 calc R
C5 C 1.04843(19) 0.1919(2) 0.41689(11) 0.0252(5) Uani 1 1 d .
C6 C 1.0527(2) 0.1264(2) 0.47140(12) 0.0312(6) Uani 1 1 d .
H6 H 1.0586 0.0522 0.4666 0.037 Uiso 1 1 calc R
C7 C 1.0483(2) 0.1710(2) 0.53284(12) 0.0312(6) Uani 1 1 d .
H7 H 1.0507 0.1264 0.5691 0.037 Uiso 1 1 calc R
C8 C 1.05289(19) 0.1422(2) 0.34998(12) 0.0301(6) Uani 1 1 d .
C9 C 0.8576(2) -0.0443(2) 0.29513(14) 0.0347(6) Uani 1 1 d .
H9 H 0.9031 -0.0945 0.3094 0.042 Uiso 1 1 calc R
C10 C 0.7875(2) 0.0824(2) 0.24573(13) 0.0351(6) Uani 1 1 d .
H10 H 0.7769 0.1394 0.2173 0.042 Uiso 1 1 calc R
C11 C 0.7254(2) -0.0871(2) 0.37468(12) 0.0324(6) Uani 1 1 d .
H11A H 0.7544 -0.1579 0.3798 0.039 Uiso 1 1 calc R
H11B H 0.6558 -0.0969 0.3681 0.039 Uiso 1 1 calc R
C12 C 0.7415(2) -0.0227(2) 0.43629(13) 0.0306(6) Uani 1 1 d .
C13 C 0.7926(2) 0.0733(2) 0.43775(15) 0.0413(7) Uani 1 1 d .
H13 H 0.8174 0.1021 0.3995 0.050 Uiso 1 1 calc R
C14 C 0.8071(3) 0.1267(3) 0.49578(16) 0.0478(8) Uani 1 1 d .
H14 H 0.8417 0.1911 0.4964 0.057 Uiso 1 1 calc R
C15 C 0.7706(3) 0.0849(3) 0.55284(15) 0.0457(8) Uani 1 1 d .
C16 C 0.7192(3) -0.0112(3) 0.55213(14) 0.0481(8) Uani 1 1 d .
H16 H 0.6948 -0.0400 0.5905 0.058 Uiso 1 1 calc R
C17 C 0.7045(2) -0.0634(3) 0.49399(14) 0.0420(7) Uani 1 1 d .
H17 H 0.6691 -0.1274 0.4934 0.050 Uiso 1 1 calc R
C18 C 0.7871(3) 0.1411(3) 0.61353(17) 0.0596(10) Uani 1 1 d .
N1 N 0.87403(19) 0.02897(19) 0.24949(11) 0.0360(5) Uani 1 1 d .
N2 N 0.72000(17) 0.04666(18) 0.28567(10) 0.0318(5) Uani 1 1 d .
N3 N 0.76684(17) -0.03578(18) 0.31753(10) 0.0302(5) Uani 1 1 d .
N4 N 0.8003(3) 0.1863(3) 0.66047(17) 0.0868(13) Uani 1 1 d .

loop_
_atom_site_aniso_label
_atom_site_aniso_U_11
_atom_site_aniso_U_22
_atom_site_aniso_U_33
_atom_site_aniso_U_23
_atom_site_aniso_U_13
_atom_site_aniso_U_12
Cd1 0.03146(11) 0.02776(11) 0.01630(10) -0.00016(7) 0.00068(7) 0.00068(8)
O1 0.0817(17) 0.0405(11) 0.0185(8) -0.0020(9) -0.0013(10) 0.0091(11)
O2 0.0706(16) 0.0359(11) 0.0280(10) -0.0097(9) -0.0082(10) 0.0152(10)
O3 0.0403(12) 0.0367(11) 0.0337(10) 0.0049(8) -0.0016(8) -0.0011(9)
O4 0.0553(14) 0.0336(10) 0.0239(9) 0.0080(8) -0.0009(9) -0.0080(9)
O5 0.0883(19) 0.0393(12) 0.0203(9) 0.0027(9) -0.0065(10) -0.0087(11)
C1 0.0336(14) 0.0353(14) 0.0171(11) -0.0051(10) 0.0002(10) -0.0001(12)
C2 0.0264(13) 0.0313(12) 0.0184(10) -0.0046(10) -0.0029(9) 0.0011(11)
C3 0.0456(17) 0.0230(12) 0.0267(12) -0.0039(11) -0.0004(12) 0.0022(12)
C4 0.0463(16) 0.0283(13) 0.0197(11) 0.0025(10) -0.0015(11) 0.0019(12)
C5 0.0264(13) 0.0300(13) 0.0193(11) -0.0039(10) 0.0001(9) 0.0028(10)
C6 0.0426(17) 0.0252(13) 0.0257(12) -0.0031(10) -0.0021(11) 0.0057(11)
C7 0.0458(17) 0.0295(13) 0.0184(11) 0.0034(10) -0.0023(11) 0.0040(12)
C8 0.0311(15) 0.0376(14) 0.0215(11) -0.0058(11) -0.0001(10) 0.0035(12)
C9 0.0332(16) 0.0383(15) 0.0327(13) 0.0043(12) -0.0001(11) 0.0042(12)
C10 0.0349(15) 0.0396(15) 0.0308(13) 0.0118(12) 0.0007(12) -0.0012(13)
C11 0.0360(16) 0.0354(14) 0.0258(12) 0.0072(11) -0.0011(11) -0.0065(12)
C12 0.0285(14) 0.0331(14) 0.0303(13) 0.0038(11) -0.0026(11) 0.0018(11)
C13 0.0480(19) 0.0366(15) 0.0393(15) 0.0064(13) -0.0022(14) -0.0076(14)
C14 0.050(2) 0.0338(16) 0.060(2) -0.0063(15) -0.0108(16) -0.0018(14)
C15 0.048(2) 0.0482(18) 0.0409(16) -0.0113(14) -0.0120(14) 0.0131(15)
C16 0.057(2) 0.057(2) 0.0306(14) -0.0007(14) 0.0053(14) 0.0013(17)
C17 0.0492(19) 0.0424(16) 0.0343(15) 0.0029(13) 0.0016(13) -0.0101(14)
C18 0.063(3) 0.060(2) 0.055(2) -0.0218(18) -0.0155(18) 0.0196(19)
N1 0.0365(14) 0.0421(13) 0.0294(11) 0.0104(11) 0.0044(10) -0.0011(11)
N2 0.0297(12) 0.0360(12) 0.0298(11) 0.0077(9) 0.0001(9) 0.0015(10)
N3 0.0294(12) 0.0333(11) 0.0277(10) 0.0073(9) -0.0016(9) 0.0012(9)
N4 0.100(3) 0.089(3) 0.072(2) -0.043(2) -0.030(2) 0.031(2)

loop_
_atom_type_symbol
_atom_type_description
_atom_type_scat_dispersion_real
_atom_type_scat_dispersion_imag
_atom_type_scat_source
C C 0.0033 0.0016 'International Tables Vol C Tables 4.2.6.8 and 6.1.1.4'
H H 0.0000 0.0000 'International Tables Vol C Tables 4.2.6.8 and 6.1.1.4'
N N 0.0061 0.0033 'International Tables Vol C Tables 4.2.6.8 and 6.1.1.4'
O O 0.0106 0.0060 'International Tables Vol C Tables 4.2.6.8 and 6.1.1.4'
Cd Cd -0.8075 1.2024 'International Tables Vol C Tables 4.2.6.8 and 6.1.1.4'

loop_
_geom_angle_atom_site_label_1
_geom_angle_atom_site_label_2
_geom_angle_atom_site_label_3
_geom_angle
_geom_angle_site_symmetry_1
_geom_angle_site_symmetry_3
O1 Cd1 O4 132.92(7) . .
O1 Cd1 O3 132.06(7) . .
O4 Cd1 O3 95.01(7) . .
O1 Cd1 N1 90.66(9) . .
O4 Cd1 N1 95.40(8) . .
O3 Cd1 N1 83.29(8) . .
O1 Cd1 O5 79.45(7) . .
O4 Cd1 O5 55.05(7) . .
O3 Cd1 O5 146.23(7) . .
N1 Cd1 O5 112.05(8) . .
O1 Cd1 N2 97.32(8) . 6_656
O4 Cd1 N2 92.53(8) . 6_656
O3 Cd1 N2 77.74(7) . 6_656
N1 Cd1 N2 160.01(8) . 6_656
O5 Cd1 N2 87.50(8) . 6_656
O1 Cd1 O2 53.90(7) . .
O4 Cd1 O2 173.15(7) . .
O3 Cd1 O2 78.17(6) . .
N1 Cd1 O2 83.28(8) . .
O5 Cd1 O2 131.65(7) . .
N2 Cd1 O2 86.67(8) 6_656 .
O1 Cd1 C1 106.22(8) . 7_565
O4 Cd1 C1 27.72(7) . 7_565
O3 Cd1 C1 121.22(7) . 7_565
N1 Cd1 C1 105.84(8) . 7_565
O5 Cd1 C1 27.34(7) . 7_565
N2 Cd1 C1 89.55(8) 6_656 7_565
O2 Cd1 C1 158.91(8) . 7_565
O1 Cd1 C8 27.17(8) . .
O4 Cd1 C8 160.00(8) . .
O3 Cd1 C8 104.92(7) . .
N1 Cd1 C8 85.51(8) . .
O5 Cd1 C8 106.11(8) . .
N2 Cd1 C8 93.24(7) 6_656 .
O2 Cd1 C8 26.77(8) . .
C1 Cd1 C8 133.22(8) 7_565 .
C8 O1 Cd1 96.81(17) . .
C8 O2 Cd1 87.52(16) . .
Cd1 O3 H3B 109.3 . .
Cd1 O3 H3C 109.3 . .
H3B O3 H3C 109.5 . .
C1 O4 Cd1 94.17(15) 7_565 .
C1 O5 Cd1 88.44(16) 7_565 .
O5 C1 O4 122.3(2) 7_566 7_566
O5 C1 C2 118.6(2) 7_566 .
O4 C1 C2 119.0(2) 7_566 .
O5 C1 Cd1 64.23(14) 7_566 7_566
O4 C1 Cd1 58.11(13) 7_566 7_566
C2 C1 Cd1 175.95(19) . 7_566
C3 C2 C7 119.1(2) . .
C3 C2 C1 120.1(2) . .
C7 C2 C1 120.8(2) . .
C2 C3 C4 120.8(2) . .
C2 C3 H3 119.6 . .
C4 C3 H3 119.6 . .
C5 C4 C3 119.9(2) . .
C5 C4 H4 120.0 . .
C3 C4 H4 120.0 . .
C4 C5 C6 119.3(2) . .
C4 C5 C8 120.8(2) . .
C6 C5 C8 119.9(2) . .
C7 C6 C5 120.4(2) . .
C7 C6 H6 119.8 . .
C5 C6 H6 119.8 . .
C2 C7 C6 120.5(2) . .
C2 C7 H7 119.8 . .
C6 C7 H7 119.8 . .
O2 C8 O1 121.6(2) . .
O2 C8 C5 119.8(2) . .
O1 C8 C5 118.6(2) . .
O2 C8 Cd1 65.70(14) . .
O1 C8 Cd1 56.03(13) . .
C5 C8 Cd1 172.56(19) . .
N1 C9 N3 110.5(3) . .
N1 C9 H9 124.8 . .
N3 C9 H9 124.8 . .
N2 C10 N1 114.3(2) . .
N2 C10 H10 122.8 . .
N1 C10 H10 122.8 . .
N3 C11 C12 113.0(2) . .
N3 C11 H11A 109.0 . .
C12 C11 H11A 109.0 . .
N3 C11 H11B 109.0 . .
C12 C11 H11B 109.0 . .
H11A C11 H11B 107.8 . .
C13 C12 C17 118.7(3) . .
C13 C12 C11 123.1(2) . .
C17 C12 C11 118.2(2) . .
C14 C13 C12 120.3(3) . .
C14 C13 H13 119.8 . .
C12 C13 H13 119.8 . .
C15 C14 C13 120.4(3) . .
C15 C14 H14 119.8 . .
C13 C14 H14 119.8 . .
C14 C15 C16 119.9(3) . .
C14 C15 C18 119.9(3) . .
C16 C15 C18 120.2(3) . .
C17 C16 C15 119.3(3) . .
C17 C16 H16 120.4 . .
C15 C16 H16 120.4 . .
C16 C17 C12 121.4(3) . .
C16 C17 H17 119.3 . .
C12 C17 H17 119.3 . .
N4 C18 C15 179.1(5) . .
C9 N1 C10 103.1(2) . .
C9 N1 Cd1 117.2(2) . .
C10 N1 Cd1 135.89(18) . .
C10 N2 N3 102.8(2) . .
C10 N2 Cd1 127.30(18) . 6_556
N3 N2 Cd1 125.80(16) . 6_556
C9 N3 N2 109.2(2) . .
C9 N3 C11 127.7(2) . .
N2 N3 C11 122.1(2) . .

loop_
_geom_bond_atom_site_label_1
_geom_bond_atom_site_label_2
_geom_bond_distance
_geom_bond_site_symmetry_2
Cd1 O1 2.296(2) .
Cd1 O4 2.3039(19) .
Cd1 O3 2.365(2) .
Cd1 N1 2.396(3) .
Cd1 O5 2.438(2) .
Cd1 N2 2.477(2) 6_656
Cd1 O2 2.508(2) .
Cd1 C1 2.706(2) 7_565
Cd1 C8 2.750(2) .
O1 C8 1.264(3) .
O2 C8 1.240(3) .
O3 H3B 0.8500 .
O3 H3C 0.8500 .
O4 C1 1.262(3) 7_565
O5 C1 1.243(3) 7_565
C1 O5 1.243(3) 7_566
C1 O4 1.262(3) 7_566
C1 C2 1.513(3) .
C1 Cd1 2.706(2) 7_566
C2 C3 1.381(4) .
C2 C7 1.383(4) .
C3 C4 1.388(3) .
C3 H3 0.9300 .
C4 C5 1.387(4) .
C4 H4 0.9300 .
C5 C6 1.388(4) .
C5 C8 1.513(3) .
C6 C7 1.384(3) .
C6 H6 0.9300 .
C7 H7 0.9300 .
C9 N1 1.328(4) .
C9 N3 1.330(4) .
C9 H9 0.9300 .
C10 N2 1.315(3) .
C10 N1 1.360(4) .
C10 H10 0.9300 .
C11 N3 1.455(3) .
C11 C12 1.517(4) .
C11 H11A 0.9700 .
C11 H11B 0.9700 .
C12 C13 1.382(4) .
C12 C17 1.388(4) .
C13 C14 1.382(4) .
C13 H13 0.9300 .
C14 C15 1.379(5) .
C14 H14 0.9300 .
C15 C16 1.385(5) .
C15 C18 1.451(4) .
C16 C17 1.378(4) .
C16 H16 0.9300 .
C17 H17 0.9300 .
C18 N4 1.133(4) .
N2 N3 1.375(3) .
N2 Cd1 2.477(2) 6_556
